data_7225547
loop_
_publ_author_name
'Sekine, Akiko'
'Ina, Sayaka'
'Johmoto, Kohei'
'Uekusa, Hidehiro'

_publ_section_title
;
 Control of the photochromic behavior of cobaloxime complexes with
 salicylidene-3-aminopyridine and 2-cyanoethyl groups by dual
 photoisomerization
;
_journal_issue 38
_journal_name_full CrystEngComm
_journal_page_first 7330
_journal_paper_doi 10.1039/C6CE01005A
_journal_volume 18
_journal_year 2016
_chemical_formula_moiety 'C24 H30 Co N7 O6'
_chemical_formula_sum 'C24 H30 Co N7 O6'
_chemical_formula_weight 571.48
_space_group_IT_number 14
_symmetry_cell_setting monoclinic
_symmetry_Int_Tables_number 14
_symmetry_space_group_name_Hall '-P 2yn'
_symmetry_space_group_name_H-M 'P 1 21/n 1'
_atom_sites_solution_hydrogens geom
_atom_sites_solution_primary direct
_atom_sites_solution_secondary difmap
_audit_creation_method SHELXL-97
_audit_update_record
;
2016-04-23 deposited with the CCDC.
2016-06-10 downloaded from the CCDC.
;
_cell_angle_alpha 90.00
_cell_angle_beta 108.7110(10)
_cell_angle_gamma 90.00
_cell_formula_units_Z 4
_cell_length_a 17.0830(6)
_cell_length_b 7.6330(3)
_cell_length_c 21.5270(8)
_cell_measurement_reflns_used 25059
_cell_measurement_temperature 173(2)
_cell_measurement_theta_max 27.47
_cell_measurement_theta_min 3.24
_cell_volume 2658.65(17)
_computing_cell_refinement RAPID-AUTO
_computing_data_collection RAPID-AUTO
_computing_data_reduction RAPID-AUTO
_computing_structure_refinement 'SHELXL-97 (Sheldrick, 2008)'
_computing_structure_solution SIR-2004
_diffrn_ambient_pressure 101.3
_diffrn_ambient_temperature 173(2)
_diffrn_detector_area_resol_mean 10.0
_diffrn_measured_fraction_theta_full 0.994
_diffrn_measured_fraction_theta_max 0.994
_diffrn_measurement_device_type 'RIGAKU R-AXIS RAPID'
_diffrn_measurement_method \w-scan
_diffrn_radiation_monochromator graphite
_diffrn_radiation_probe x-ray
_diffrn_radiation_type MoK\a
_diffrn_radiation_wavelength 0.71073
_diffrn_reflns_av_R_equivalents 0.0375
_diffrn_reflns_av_sigmaI/netI 0.0277
_diffrn_reflns_limit_h_max 22
_diffrn_reflns_limit_h_min -21
_diffrn_reflns_limit_k_max 9
_diffrn_reflns_limit_k_min -9
_diffrn_reflns_limit_l_max 27
_diffrn_reflns_limit_l_min -27
_diffrn_reflns_number 25059
_diffrn_reflns_theta_full 27.47
_diffrn_reflns_theta_max 27.47
_diffrn_reflns_theta_min 3.24
_diffrn_source 'rotating anode x-ray'
_diffrn_source_type rigaku
_exptl_absorpt_coefficient_mu 0.698
_exptl_absorpt_correction_T_max 0.9335
_exptl_absorpt_correction_T_min 0.4659
_exptl_absorpt_correction_type multi-scan
_exptl_absorpt_process_details abscore,T.Higashi,RIGAKU
_exptl_crystal_colour orange
_exptl_crystal_density_diffrn 1.428
_exptl_crystal_density_method 'not measured'
_exptl_crystal_description block
_exptl_crystal_F_000 1192
_exptl_crystal_recrystallization_method evaporation
_exptl_crystal_size_max 0.36
_exptl_crystal_size_mid 0.13
_exptl_crystal_size_min 0.10
_refine_diff_density_max 0.607
_refine_diff_density_min -0.319
_refine_diff_density_rms 0.072
_refine_ls_extinction_method none
_refine_ls_goodness_of_fit_ref 1.099
_refine_ls_hydrogen_treatment constr
_refine_ls_matrix_type full
_refine_ls_number_parameters 363
_refine_ls_number_reflns 6059
_refine_ls_number_restraints 9
_refine_ls_restrained_S_all 1.110
_refine_ls_R_factor_all 0.0590
_refine_ls_R_factor_gt 0.0491
_refine_ls_shift/su_max 0.001
_refine_ls_shift/su_mean 0.000
_refine_ls_structure_factor_coef Fsqd
_refine_ls_weighting_details 'calc w=1/[\s^2^(Fo^2^)+(0.0653P)^2^+1.2257P] where P=(Fo^2^+2Fc^2^)/3'
_refine_ls_weighting_scheme calc
_refine_ls_wR_factor_gt 0.1228
_refine_ls_wR_factor_ref 0.1288
_reflns_number_gt 4976
_reflns_number_total 6059
_reflns_threshold_expression >2\s(I)
_cod_data_source_file c6ce01005a1.cif
_cod_data_source_block shelx
_cod_depositor_comments 'Adding full bibliography for 7225542--7225549.cif.'
_cod_original_sg_symbol_H-M 'P 21/n'
_cod_database_code 7225547

loop_
_symmetry_equiv_pos_as_xyz
'x, y, z'
'-x+1/2, y+1/2, -z+1/2'
'-x, -y, -z'
'x-1/2, -y-1/2, z-1/2'

loop_
_atom_site_label
_atom_site_type_symbol
_atom_site_fract_x
_atom_site_fract_y
_atom_site_fract_z
_atom_site_U_iso_or_equiv
_atom_site_adp_type
_atom_site_occupancy
_atom_site_symmetry_multiplicity
_atom_site_calc_flag
_atom_site_refinement_flags
_atom_site_disorder_assembly
_atom_site_disorder_group
C4 C 0.89413(16) 0.2128(4) 0.57744(13) 0.0522(6) Uani 1 1 d . . .
C5 C 0.97109(19) 0.1837(5) 0.56017(17) 0.0721(9) Uani 1 1 d . . .
H5A H 0.9700 0.0660 0.5417 0.108 Uiso 1 1 calc R . .
H5B H 1.0193 0.1948 0.5997 0.108 Uiso 1 1 calc R . .
H5C H 0.9745 0.2710 0.5278 0.108 Uiso 1 1 calc R . .
C6 C 0.87679(17) 0.3760(4) 0.60676(14) 0.0552(7) Uani 1 1 d . . .
C7 C 0.9341(2) 0.5288(5) 0.6248(2) 0.0833(11) Uani 1 1 d . . .
H7A H 0.9022 0.6378 0.6150 0.125 Uiso 1 1 calc R . .
H7B H 0.9727 0.5249 0.5995 0.125 Uiso 1 1 calc R . .
H7C H 0.9652 0.5240 0.6718 0.125 Uiso 1 1 calc R . .
C8 C 0.61400(17) -0.0558(3) 0.58382(13) 0.0483(6) Uani 1 1 d . . .
C9 C 0.5581(2) -0.2119(4) 0.56817(18) 0.0666(8) Uani 1 1 d . . .
H9A H 0.5435 -0.2389 0.5213 0.100 Uiso 1 1 calc R . .
H9B H 0.5078 -0.1863 0.5790 0.100 Uiso 1 1 calc R . .
H9C H 0.5865 -0.3126 0.5939 0.100 Uiso 1 1 calc R . .
C10 C 0.59541(18) 0.1074(4) 0.61178(13) 0.0512(6) Uani 1 1 d . . .
C11 C 0.5204(2) 0.1336(5) 0.63230(19) 0.0745(9) Uani 1 1 d . . .
H11A H 0.5207 0.2526 0.6494 0.112 Uiso 1 1 calc R . .
H11B H 0.5208 0.0485 0.6665 0.112 Uiso 1 1 calc R . .
H11C H 0.4706 0.1167 0.5944 0.112 Uiso 1 1 calc R . .
C12 C 0.68563(13) 0.1447(3) 0.45020(10) 0.0330(4) Uani 1 1 d . . .
H12 H 0.7047 0.0273 0.4586 0.040 Uiso 1 1 calc R . .
C13 C 0.65393(13) 0.1993(3) 0.38569(10) 0.0343(4) Uani 1 1 d . . .
C14 C 0.62438(16) 0.3696(3) 0.37299(11) 0.0436(5) Uani 1 1 d . . .
H14 H 0.6018 0.4115 0.3293 0.052 Uiso 1 1 calc R . .
C15 C 0.62895(17) 0.4761(3) 0.42587(12) 0.0464(6) Uani 1 1 d . . .
H15 H 0.6089 0.5929 0.4188 0.056 Uiso 1 1 calc R . .
C16 C 0.66258(15) 0.4133(3) 0.48918(11) 0.0392(5) Uani 1 1 d . . .
H16 H 0.6657 0.4891 0.5249 0.047 Uiso 1 1 calc R . .
C17 C 0.66028(13) 0.1144(3) 0.28238(10) 0.0347(4) Uani 1 1 d . . .
H17 H 0.6697 0.2335 0.2742 0.042 Uiso 1 1 calc R . .
C18 C 0.65537(12) -0.0168(3) 0.23228(10) 0.0323(4) Uani 1 1 d . . .
C19 C 0.63773(13) -0.1925(3) 0.24108(10) 0.0352(5) Uani 1 1 d . . .
C20 C 0.63012(15) -0.3124(3) 0.19068(11) 0.0408(5) Uani 1 1 d . . .
H20 H 0.6180 -0.4317 0.1964 0.049 Uiso 1 1 calc R . .
C21 C 0.64007(15) -0.2587(3) 0.13254(11) 0.0415(5) Uani 1 1 d . . .
H21 H 0.6347 -0.3414 0.0985 0.050 Uiso 1 1 calc R . .
C22 C 0.65798(14) -0.0837(3) 0.12313(10) 0.0375(5) Uani 1 1 d . . .
C23 C 0.66575(13) 0.0361(3) 0.17264(10) 0.0356(5) Uani 1 1 d . . .
H23 H 0.6782 0.1550 0.1666 0.043 Uiso 1 1 calc R . .
C24 C 0.6819(2) 0.1314(4) 0.05097(13) 0.0540(7) Uani 1 1 d . . .
H24A H 0.6343 0.2040 0.0502 0.081 Uiso 1 1 calc R . .
H24B H 0.6916 0.1400 0.0086 0.081 Uiso 1 1 calc R . .
H24C H 0.7310 0.1726 0.0858 0.081 Uiso 1 1 calc R . .
N2 N 0.83813(13) 0.0949(3) 0.57142(10) 0.0438(5) Uani 1 1 d . A .
N3 N 0.80694(14) 0.3682(3) 0.61839(10) 0.0466(5) Uani 1 1 d . A .
N4 N 0.68464(13) -0.0492(2) 0.57371(9) 0.0412(4) Uani 1 1 d . A .
N5 N 0.65218(14) 0.2272(3) 0.61895(10) 0.0455(5) Uani 1 1 d . A .
N6 N 0.69089(11) 0.2492(2) 0.50171(8) 0.0318(4) Uani 1 1 d . A .
N7 N 0.65198(11) 0.0709(2) 0.33771(8) 0.0356(4) Uani 1 1 d . . .
O1 O 0.84476(12) -0.0648(2) 0.54639(9) 0.0532(5) Uani 1 1 d . . .
O2 O 0.78302(13) 0.5056(2) 0.64848(10) 0.0630(6) Uani 1 1 d . . .
O3 O 0.71071(12) -0.1882(2) 0.54638(9) 0.0489(4) Uani 1 1 d . . .
H3 H 0.7572 -0.1659 0.5427 0.073 Uiso 1 1 calc R . .
O4 O 0.64516(14) 0.3850(3) 0.64289(10) 0.0607(5) Uani 1 1 d . . .
H4 H 0.6867 0.4457 0.6443 0.091 Uiso 1 1 calc R . .
O5 O 0.62731(11) -0.2509(2) 0.29742(8) 0.0460(4) Uani 1 1 d . . .
H5 H 0.6335 -0.1672 0.3239 0.069 Uiso 1 1 calc R . .
O6 O 0.66577(12) -0.0468(2) 0.06306(8) 0.0494(4) Uani 1 1 d . . .
Co1 Co 0.74496(2) 0.16083(4) 0.595104(13) 0.03694(12) Uani 1 1 d . . .
N1B N 0.9939(4) 0.1177(9) 0.7202(3) 0.0711(18) Uiso 0.540(7) 1 d PD A 1
C1B C 0.9370(4) 0.0483(10) 0.7155(3) 0.0711(19) Uiso 0.540(7) 1 d PD A 1
C2B C 0.8586(3) -0.0523(8) 0.7059(3) 0.0596(17) Uiso 0.540(7) 1 d PD A 1
H2B1 H 0.8622 -0.1162 0.7468 0.072 Uiso 0.540(7) 1 calc PR A 1
H2B2 H 0.8516 -0.1395 0.6705 0.072 Uiso 0.540(7) 1 calc PR A 1
C3B C 0.7851(4) 0.0679(7) 0.6884(2) 0.0363(12) Uiso 0.540(7) 1 d P A 1
H3B1 H 0.7988 0.1693 0.7186 0.044 Uiso 0.540(7) 1 calc PR A 1
H3B2 H 0.7387 0.0047 0.6966 0.044 Uiso 0.540(7) 1 calc PR A 1
N1R N 0.9776(6) 0.161(2) 0.7295(8) 0.098(5) Uiso 0.292(8) 1 d PD A 2
C1R C 0.9092(6) 0.1151(18) 0.7079(6) 0.062(3) Uiso 0.292(8) 1 d PD A 2
C3R C 0.8159(5) 0.0834(10) 0.6894(4) 0.0246(18) Uiso 0.292(8) 1 d PD A 2
H3R H 0.8065 -0.0445 0.6943 0.030 Uiso 0.292(8) 1 calc PR A 2
C2R C 0.7992(12) 0.178(2) 0.7438(9) 0.113(6) Uiso 0.292(8) 1 d P A 2
H2R1 H 0.7403 0.1697 0.7388 0.170 Uiso 0.292(8) 1 calc PR A 2
H2R2 H 0.8145 0.3016 0.7428 0.170 Uiso 0.292(8) 1 calc PR A 2
H2R3 H 0.8317 0.1260 0.7857 0.170 Uiso 0.292(8) 1 calc PR A 2
N1S N 0.9361(16) 0.224(4) 0.7513(13) 0.140(10) Uiso 0.199(7) 1 d PD A 3
C1S C 0.8747(14) 0.153(3) 0.7258(11) 0.087(6) Uiso 0.199(7) 1 d PD A 3
C3S C 0.798(2) 0.057(7) 0.680(2) 0.18(2) Uiso 0.199(7) 1 d PD A 3
H3S H 0.7577 0.1003 0.7013 0.220 Uiso 0.199(7) 1 calc PR A 3
C2S C 0.7993(13) -0.116(3) 0.6995(10) 0.079(6) Uiso 0.199(7) 1 d P A 3
H2S1 H 0.7492 -0.1751 0.6722 0.118 Uiso 0.199(7) 1 calc PR A 3
H2S2 H 0.8016 -0.1203 0.7455 0.118 Uiso 0.199(7) 1 calc PR A 3
H2S3 H 0.8481 -0.1743 0.6946 0.118 Uiso 0.199(7) 1 calc PR A 3

loop_
_atom_site_aniso_label
_atom_site_aniso_U_11
_atom_site_aniso_U_22
_atom_site_aniso_U_33
_atom_site_aniso_U_23
_atom_site_aniso_U_13
_atom_site_aniso_U_12
C4 0.0421(13) 0.0627(16) 0.0433(14) 0.0058(12) 0.0020(10) 0.0093(13)
C5 0.0468(15) 0.097(3) 0.068(2) 0.0016(18) 0.0123(14) 0.0034(16)
C6 0.0479(14) 0.0507(15) 0.0510(15) 0.0042(12) -0.0066(12) 0.0015(12)
C7 0.0542(18) 0.063(2) 0.107(3) -0.0018(19) -0.0109(18) -0.0118(16)
C8 0.0592(15) 0.0418(13) 0.0474(14) 0.0088(10) 0.0219(12) 0.0069(12)
C9 0.0714(19) 0.0487(16) 0.082(2) 0.0078(15) 0.0275(17) -0.0024(15)
C10 0.0604(16) 0.0509(14) 0.0477(14) 0.0083(11) 0.0252(12) 0.0135(13)
C11 0.071(2) 0.083(2) 0.082(2) 0.0063(18) 0.0408(18) 0.0183(18)
C12 0.0397(11) 0.0287(10) 0.0312(10) 0.0013(8) 0.0120(9) 0.0012(9)
C13 0.0384(11) 0.0351(11) 0.0299(10) 0.0008(8) 0.0115(8) -0.0043(9)
C14 0.0574(14) 0.0392(12) 0.0316(11) 0.0088(9) 0.0106(10) 0.0045(11)
C15 0.0627(15) 0.0324(11) 0.0423(13) 0.0068(9) 0.0142(11) 0.0104(11)
C16 0.0483(13) 0.0331(11) 0.0359(11) 0.0001(9) 0.0129(10) 0.0040(10)
C17 0.0359(11) 0.0368(11) 0.0293(10) 0.0028(8) 0.0076(8) -0.0037(9)
C18 0.0295(9) 0.0385(11) 0.0268(9) 0.0022(8) 0.0060(8) -0.0009(9)
C19 0.0370(11) 0.0389(11) 0.0291(10) 0.0064(8) 0.0098(8) 0.0019(9)
C20 0.0484(13) 0.0352(11) 0.0375(12) 0.0018(9) 0.0121(10) -0.0016(10)
C21 0.0487(13) 0.0419(12) 0.0329(11) -0.0032(9) 0.0116(9) 0.0007(11)
C22 0.0401(11) 0.0455(12) 0.0270(10) 0.0033(9) 0.0108(8) 0.0003(10)
C23 0.0371(11) 0.0389(11) 0.0305(10) 0.0047(8) 0.0106(8) -0.0034(9)
C24 0.0754(18) 0.0544(15) 0.0423(13) 0.0134(11) 0.0329(13) 0.0065(13)
N2 0.0449(11) 0.0453(11) 0.0353(10) -0.0010(8) 0.0042(8) 0.0133(9)
N3 0.0540(12) 0.0388(11) 0.0352(10) -0.0046(8) -0.0024(9) 0.0074(9)
N4 0.0587(12) 0.0297(9) 0.0353(10) 0.0035(7) 0.0151(9) 0.0093(9)
N5 0.0658(13) 0.0386(10) 0.0357(10) 0.0020(8) 0.0213(9) 0.0170(10)
N6 0.0364(9) 0.0287(9) 0.0294(8) 0.0009(7) 0.0096(7) 0.0014(7)
N7 0.0404(10) 0.0367(10) 0.0281(9) 0.0013(7) 0.0088(7) -0.0012(8)
O1 0.0571(10) 0.0517(11) 0.0469(10) -0.0102(8) 0.0115(8) 0.0198(9)
O2 0.0770(13) 0.0412(10) 0.0548(11) -0.0160(8) -0.0012(10) 0.0141(9)
O3 0.0687(12) 0.0299(8) 0.0492(10) -0.0010(7) 0.0206(9) 0.0123(8)
O4 0.0820(14) 0.0474(10) 0.0576(12) -0.0118(9) 0.0296(10) 0.0170(10)
O5 0.0692(11) 0.0383(9) 0.0347(8) 0.0076(7) 0.0228(8) -0.0003(8)
O6 0.0701(12) 0.0517(10) 0.0313(8) 0.0010(7) 0.0232(8) -0.0055(9)
Co1 0.0513(2) 0.03115(17) 0.02637(16) 0.00051(11) 0.00968(13) 0.00979(13)

loop_
_atom_type_symbol
_atom_type_description
_atom_type_scat_dispersion_real
_atom_type_scat_dispersion_imag
_atom_type_scat_source
C C 0.0033 0.0016 'International Tables Vol C Tables 4.2.6.8 and 6.1.1.4'
H H 0.0000 0.0000 'International Tables Vol C Tables 4.2.6.8 and 6.1.1.4'
N N 0.0061 0.0033 'International Tables Vol C Tables 4.2.6.8 and 6.1.1.4'
O O 0.0106 0.0060 'International Tables Vol C Tables 4.2.6.8 and 6.1.1.4'
Co Co 0.3494 0.9721 'International Tables Vol C Tables 4.2.6.8 and 6.1.1.4'

loop_
_geom_angle_atom_site_label_1
_geom_angle_atom_site_label_2
_geom_angle_atom_site_label_3
_geom_angle
N2 C4 C6 112.9(2)
N2 C4 C5 123.7(3)
C6 C4 C5 123.2(3)
C4 C5 H5A 109.5
C4 C5 H5B 109.5
H5A C5 H5B 109.5
C4 C5 H5C 109.5
H5A C5 H5C 109.5
H5B C5 H5C 109.5
N3 C6 C4 111.6(2)
N3 C6 C7 123.6(3)
C4 C6 C7 124.7(3)
C6 C7 H7A 109.5
C6 C7 H7B 109.5
H7A C7 H7B 109.5
C6 C7 H7C 109.5
H7A C7 H7C 109.5
H7B C7 H7C 109.5
N4 C8 C10 111.9(2)
N4 C8 C9 123.7(2)
C10 C8 C9 124.3(3)
C8 C9 H9A 109.5
C8 C9 H9B 109.5
H9A C9 H9B 109.5
C8 C9 H9C 109.5
H9A C9 H9C 109.5
H9B C9 H9C 109.5
N5 C10 C8 113.2(2)
N5 C10 C11 123.0(3)
C8 C10 C11 123.7(3)
C10 C11 H11A 109.5
C10 C11 H11B 109.5
H11A C11 H11B 109.5
C10 C11 H11C 109.5
H11A C11 H11C 109.5
H11B C11 H11C 109.5
N6 C12 C13 123.36(19)
N6 C12 H12 118.3
C13 C12 H12 118.3
C12 C13 C14 118.7(2)
C12 C13 N7 115.70(19)
C14 C13 N7 125.6(2)
C15 C14 C13 117.9(2)
C15 C14 H14 121.1
C13 C14 H14 121.1
C14 C15 C16 120.3(2)
C14 C15 H15 119.9
C16 C15 H15 119.9
N6 C16 C15 122.1(2)
N6 C16 H16 118.9
C15 C16 H16 118.9
N7 C17 C18 120.8(2)
N7 C17 H17 119.6
C18 C17 H17 119.6
C19 C18 C23 119.5(2)
C19 C18 C17 121.51(19)
C23 C18 C17 118.9(2)
O5 C19 C20 118.3(2)
O5 C19 C18 122.1(2)
C20 C19 C18 119.60(19)
C21 C20 C19 120.3(2)
C21 C20 H20 119.9
C19 C20 H20 119.9
C20 C21 C22 120.8(2)
C20 C21 H21 119.6
C22 C21 H21 119.6
O6 C22 C23 125.3(2)
O6 C22 C21 115.1(2)
C23 C22 C21 119.5(2)
C22 C23 C18 120.3(2)
C22 C23 H23 119.8
C18 C23 H23 119.8
O6 C24 H24A 109.5
O6 C24 H24B 109.5
H24A C24 H24B 109.5
O6 C24 H24C 109.5
H24A C24 H24C 109.5
H24B C24 H24C 109.5
C4 N2 O1 121.0(2)
C4 N2 Co1 116.71(19)
O1 N2 Co1 122.22(17)
C6 N3 O2 119.4(2)
C6 N3 Co1 117.48(19)
O2 N3 Co1 123.05(18)
C8 N4 O3 119.7(2)
C8 N4 Co1 117.34(17)
O3 N4 Co1 122.87(16)
C10 N5 O4 121.6(2)
C10 N5 Co1 115.90(17)
O4 N5 Co1 122.48(18)
C16 N6 C12 117.68(18)
C16 N6 Co1 121.88(14)
C12 N6 Co1 120.38(14)
C17 N7 C13 120.83(19)
N4 O3 H3 109.5
N5 O4 H4 109.5
C19 O5 H5 109.5
C22 O6 C24 116.79(19)
N3 Co1 N4 178.59(9)
N3 Co1 N5 98.73(10)
N4 Co1 N5 81.57(9)
N3 Co1 N2 81.08(10)
N4 Co1 N2 98.62(9)
N5 Co1 N2 179.80(10)
N3 Co1 C3S 92.2(10)
N4 Co1 C3S 86.4(10)
N5 Co1 C3S 91.9(17)
N2 Co1 C3S 88.0(17)
N3 Co1 C3B 92.75(17)
N4 Co1 C3B 85.93(16)
N5 Co1 C3B 82.61(18)
N2 Co1 C3B 97.31(18)
C3S Co1 C3B 9.4(18)
N3 Co1 N6 91.30(8)
N4 Co1 N6 90.07(8)
N5 Co1 N6 91.44(8)
N2 Co1 N6 88.64(8)
C3S Co1 N6 174.7(17)
C3B Co1 N6 173.26(18)
N3 Co1 C3R 83.0(2)
N4 Co1 C3R 95.6(2)
N5 Co1 C3R 95.0(2)
N2 Co1 C3R 84.9(2)
C3S Co1 C3R 9.4(10)
C3B Co1 C3R 14.78(19)
N6 Co1 C3R 171.9(2)
N1B C1B C2B 177.1(8)
C1B C2B C3B 111.1(5)
C1B C2B H2B1 109.4
C3B C2B H2B1 109.4
C1B C2B H2B2 109.4
C3B C2B H2B2 109.4
H2B1 C2B H2B2 108.0
C2B C3B Co1 116.9(4)
C2B C3B H3B1 108.1
Co1 C3B H3B1 108.1
C2B C3B H3B2 108.1
Co1 C3B H3B2 108.1
H3B1 C3B H3B2 107.3
N1R C1R C3R 167.9(15)
C2R C3R C1R 99.6(10)
C2R C3R Co1 115.5(8)
C1R C3R Co1 116.0(6)
C2R C3R H3R 108.4
C1R C3R H3R 108.4
Co1 C3R H3R 108.4
C3R C2R H2R1 109.5
C3R C2R H2R2 109.5
H2R1 C2R H2R2 109.5
C3R C2R H2R3 109.5
H2R1 C2R H2R3 109.5
H2R2 C2R H2R3 109.5
N1S C1S C3S 169(3)
C2S C3S C1S 109(3)
C2S C3S Co1 129(2)
C1S C3S Co1 117(3)
C2S C3S H3S 96.8
C1S C3S H3S 96.8
Co1 C3S H3S 96.8
C3S C2S H2S1 109.5
C3S C2S H2S2 109.5
H2S1 C2S H2S2 109.5
C3S C2S H2S3 109.5
H2S1 C2S H2S3 109.5
H2S2 C2S H2S3 109.5

loop_
_geom_bond_atom_site_label_1
_geom_bond_atom_site_label_2
_geom_bond_distance
C4 N2 1.289(4)
C4 C6 1.469(4)
C4 C5 1.493(4)
C5 H5A 0.9800
C5 H5B 0.9800
C5 H5C 0.9800
C6 N3 1.297(4)
C6 C7 1.492(4)
C7 H7A 0.9800
C7 H7B 0.9800
C7 H7C 0.9800
C8 N4 1.294(3)
C8 C10 1.462(4)
C8 C9 1.496(4)
C9 H9A 0.9800
C9 H9B 0.9800
C9 H9C 0.9800
C10 N5 1.306(4)
C10 C11 1.496(4)
C11 H11A 0.9800
C11 H11B 0.9800
C11 H11C 0.9800
C12 N6 1.345(3)
C12 C13 1.383(3)
C12 H12 0.9500
C13 C14 1.390(3)
C13 N7 1.416(3)
C14 C15 1.380(3)
C14 H14 0.9500
C15 C16 1.384(3)
C15 H15 0.9500
C16 N6 1.339(3)
C16 H16 0.9500
C17 N7 1.288(3)
C17 C18 1.454(3)
C17 H17 0.9500
C18 C19 1.401(3)
C18 C23 1.410(3)
C19 O5 1.356(2)
C19 C20 1.393(3)
C20 C21 1.378(3)
C20 H20 0.9500
C21 C22 1.400(3)
C21 H21 0.9500
C22 O6 1.371(3)
C22 C23 1.378(3)
C23 H23 0.9500
C24 O6 1.428(3)
C24 H24A 0.9800
C24 H24B 0.9800
C24 H24C 0.9800
N2 O1 1.352(3)
N2 Co1 1.889(2)
N3 O2 1.362(3)
N3 Co1 1.881(2)
N4 O3 1.356(2)
N4 Co1 1.881(2)
N5 O4 1.330(3)
N5 Co1 1.885(2)
N6 Co1 2.0394(17)
O3 H3 0.8400
O4 H4 0.8400
O5 H5 0.8400
Co1 C3S 1.93(5)
Co1 C3B 2.030(5)
Co1 C3R 2.088(7)
N1B C1B 1.083(6)
C1B C2B 1.498(7)
C2B C3B 1.502(8)
C2B H2B1 0.9900
C2B H2B2 0.9900
C3B H3B1 0.9900
C3B H3B2 0.9900
N1R C1R 1.164(7)
C1R C3R 1.533(7)
C3R C2R 1.48(2)
C3R H3R 1.0000
C2R H2R1 0.9800
C2R H2R2 0.9800
C2R H2R3 0.9800
N1S C1S 1.153(8)
C1S C3S 1.547(8)
C3S C2S 1.39(6)
C3S H3S 1.0000
C2S H2S1 0.9800
C2S H2S2 0.9800
C2S H2S3 0.9800

loop_
_geom_torsion_atom_site_label_1
_geom_torsion_atom_site_label_2
_geom_torsion_atom_site_label_3
_geom_torsion_atom_site_label_4
_geom_torsion
N2 C4 C6 N3 -2.1(3)
C5 C4 C6 N3 -178.7(3)
N2 C4 C6 C7 174.5(3)
C5 C4 C6 C7 -2.2(4)
N4 C8 C10 N5 1.9(3)
C9 C8 C10 N5 -177.7(3)
N4 C8 C10 C11 -176.2(3)
C9 C8 C10 C11 4.2(4)
N6 C12 C13 C14 -1.3(3)
N6 C12 C13 N7 -179.08(19)
C12 C13 C14 C15 0.5(3)
N7 C13 C14 C15 178.0(2)
C13 C14 C15 C16 0.4(4)
C14 C15 C16 N6 -0.7(4)
N7 C17 C18 C19 3.0(3)
N7 C17 C18 C23 -179.3(2)
C23 C18 C19 O5 179.9(2)
C17 C18 C19 O5 -2.5(3)
C23 C18 C19 C20 -0.4(3)
C17 C18 C19 C20 177.3(2)
O5 C19 C20 C21 179.9(2)
C18 C19 C20 C21 0.2(3)
C19 C20 C21 C22 0.1(4)
C20 C21 C22 O6 -179.5(2)
C20 C21 C22 C23 0.0(4)
O6 C22 C23 C18 179.2(2)
C21 C22 C23 C18 -0.3(3)
C19 C18 C23 C22 0.5(3)
C17 C18 C23 C22 -177.3(2)
C6 C4 N2 O1 -178.8(2)
C5 C4 N2 O1 -2.2(4)
C6 C4 N2 Co1 4.2(3)
C5 C4 N2 Co1 -179.2(2)
C4 C6 N3 O2 176.9(2)
C7 C6 N3 O2 0.3(4)
C4 C6 N3 Co1 -0.9(3)
C7 C6 N3 Co1 -177.5(2)
C10 C8 N4 O3 -178.37(19)
C9 C8 N4 O3 1.2(4)
C10 C8 N4 Co1 -0.8(3)
C9 C8 N4 Co1 178.8(2)
C8 C10 N5 O4 179.1(2)
C11 C10 N5 O4 -2.8(4)
C8 C10 N5 Co1 -2.2(3)
C11 C10 N5 Co1 175.9(2)
C15 C16 N6 C12 -0.1(3)
C15 C16 N6 Co1 177.27(18)
C13 C12 N6 C16 1.1(3)
C13 C12 N6 Co1 -176.32(16)
C18 C17 N7 C13 -177.83(19)
C12 C13 N7 C17 -148.6(2)
C14 C13 N7 C17 33.8(3)
C23 C22 O6 C24 -1.1(3)
C21 C22 O6 C24 178.4(2)
C6 N3 Co1 N4 80(4)
O2 N3 Co1 N4 -98(4)
C6 N3 Co1 N5 -177.64(19)
O2 N3 Co1 N5 4.64(19)
C6 N3 Co1 N2 2.44(19)
O2 N3 Co1 N2 -175.28(19)
C6 N3 Co1 C3S 90.1(18)
O2 N3 Co1 C3S -87.7(18)
C6 N3 Co1 C3B 99.4(2)
O2 N3 Co1 C3B -78.3(2)
C6 N3 Co1 N6 -85.98(19)
O2 N3 Co1 N6 96.30(18)
C6 N3 Co1 C3R 88.3(3)
O2 N3 Co1 C3R -89.4(3)
C8 N4 Co1 N3 102(4)
O3 N4 Co1 N3 -80(4)
C8 N4 Co1 N5 -0.25(18)
O3 N4 Co1 N5 177.23(18)
C8 N4 Co1 N2 179.67(18)
O3 N4 Co1 N2 -2.85(18)
C8 N4 Co1 C3S 92.2(18)
O3 N4 Co1 C3S -90.3(18)
C8 N4 Co1 C3B 82.9(2)
O3 N4 Co1 C3B -99.6(2)
C8 N4 Co1 N6 -91.70(18)
O3 N4 Co1 N6 85.79(17)
C8 N4 Co1 C3R 94.0(3)
O3 N4 Co1 C3R -88.5(3)
C10 N5 Co1 N3 -177.21(18)
O4 N5 Co1 N3 1.50(19)
C10 N5 Co1 N4 1.40(18)
O4 N5 Co1 N4 -179.89(19)
C10 N5 Co1 N2 -154(100)
O4 N5 Co1 N2 24(30)
C10 N5 Co1 C3S -84.7(11)
O4 N5 Co1 C3S 94.0(11)
C10 N5 Co1 C3B -85.5(2)
O4 N5 Co1 C3B 93.2(2)
C10 N5 Co1 N6 91.26(19)
O4 N5 Co1 N6 -90.03(18)
C10 N5 Co1 C3R -93.6(3)
O4 N5 Co1 C3R 85.1(3)
C4 N2 Co1 N3 -3.72(18)
O1 N2 Co1 N3 179.33(18)
C4 N2 Co1 N4 177.67(18)
O1 N2 Co1 N4 0.72(18)
C4 N2 Co1 N5 -26(30)
O1 N2 Co1 N5 157(100)
C4 N2 Co1 C3S -96.3(11)
O1 N2 Co1 C3S 86.8(11)
C4 N2 Co1 C3B -95.4(2)
O1 N2 Co1 C3B 87.7(2)
C4 N2 Co1 N6 87.81(18)
O1 N2 Co1 N6 -89.14(17)
C4 N2 Co1 C3R -87.4(3)
O1 N2 Co1 C3R 95.7(3)
C16 N6 Co1 N3 -44.10(18)
C12 N6 Co1 N3 133.19(17)
C16 N6 Co1 N4 136.24(18)
C12 N6 Co1 N4 -46.47(17)
C16 N6 Co1 N5 54.67(18)
C12 N6 Co1 N5 -128.04(17)
C16 N6 Co1 N2 -125.14(18)
C12 N6 Co1 N2 52.15(17)
C16 N6 Co1 C3S -176(13)
C12 N6 Co1 C3S 2(13)
C16 N6 Co1 C3B 82.7(13)
C12 N6 Co1 C3B -100.0(13)
C16 N6 Co1 C3R -88.7(15)
C12 N6 Co1 C3R 88.6(15)
N1B C1B C2B C3B -114(18)
C1B C2B C3B Co1 76.0(6)
N3 Co1 C3B C2B -94.6(4)
N4 Co1 C3B C2B 84.9(4)
N5 Co1 C3B C2B 167.0(4)
N2 Co1 C3B C2B -13.2(4)
C3S Co1 C3B C2B -8(7)
N6 Co1 C3B C2B 138.7(11)
C3R Co1 C3B C2B -46.0(9)
N1R C1R C3R C2R -13(7)
N1R C1R C3R Co1 112(7)
N3 Co1 C3R C2R 68.0(9)
N4 Co1 C3R C2R -112.2(9)
N5 Co1 C3R C2R -30.2(9)
N2 Co1 C3R C2R 149.7(9)
C3S Co1 C3R C2R -101(12)
C3B Co1 C3R C2R -63.0(12)
N6 Co1 C3R C2R 113.1(16)
N3 Co1 C3R C1R -47.9(7)
N4 Co1 C3R C1R 131.9(7)
N5 Co1 C3R C1R -146.1(7)
N2 Co1 C3R C1R 33.7(7)
C3S Co1 C3R C1R 143(12)
C3B Co1 C3R C1R -179.0(15)
N6 Co1 C3R C1R -3(2)
N1S C1S C3S C2S 109(17)
N1S C1S C3S Co1 -50(20)
N3 Co1 C3S C2S -165(4)
N4 Co1 C3S C2S 15(4)
N5 Co1 C3S C2S 96(5)
N2 Co1 C3S C2S -84(5)
C3B Co1 C3S C2S 102(7)
N6 Co1 C3S C2S -33(17)
C3R Co1 C3S C2S -154(16)
N3 Co1 C3S C1S -11(4)
N4 Co1 C3S C1S 169(4)
N5 Co1 C3S C1S -109(4)
N2 Co1 C3S C1S 70(4)
C3B Co1 C3S C1S -104(9)
N6 Co1 C3S C1S 121(11)
C3R Co1 C3S C1S 0(8)
